data_7042016
loop_
_publ_author_name
'Gardiner, Michael G.'
'McGuinness, David S.'
'Vanston, Catriona R.'

_publ_section_title
;
 Chelated bis(NHC) complexes of saturated (imidazolin-2-ylidene) NHC
 ligands: structural authentication and facile ligand fragmentation.
;
_journal_issue 9
_journal_name_full 'Dalton transactions (Cambridge, England : 2003)'
_journal_page_first 3051
_journal_page_last 3058
_journal_paper_doi 10.1039/c7dt00327g
_journal_volume 46
_journal_year 2017
_chemical_formula_moiety 'C25 H32 Br2 N4 Pd'
_chemical_formula_sum 'C25 H32 Br2 N4 Pd'
_chemical_formula_weight 654.77
_chemical_name_systematic
;
 ? 
;
_space_group_crystal_system orthorhombic
_space_group_IT_number 62
_space_group_name_Hall '-P 2ac 2n'
_space_group_name_H-M_alt 'P n m a'
_symmetry_space_group_name_Hall '-P 2ac 2n'
_symmetry_space_group_name_H-M 'P n m a'
_atom_sites_solution_hydrogens geom
_atom_sites_solution_primary direct
_atom_sites_solution_secondary difmap
_audit_creation_date 2016-03-23
_audit_creation_method
;
Olex2 1.2
(compiled 2016.02.19 svn.r3266 for OlexSys, GUI svn.r5155)
;
_audit_update_record
;
2016-07-15 deposited with the CCDC.
2017-02-10 downloaded from the CCDC.
;
_cell_angle_alpha 90.00
_cell_angle_beta 90.00
_cell_angle_gamma 90.00
_cell_formula_units_Z 4
_cell_length_a 12.691(2)
_cell_length_b 26.883(2)
_cell_length_c 7.540(5)
_cell_measurement_reflns_used 19504
_cell_measurement_temperature 173(2)
_cell_measurement_theta_max 30.04
_cell_measurement_theta_min 3.03
_cell_volume 2572.4(18)
_computing_cell_refinement XDS
_computing_data_collection BLU-ICE
_computing_data_reduction XDS
_computing_molecular_graphics 'Olex2 (Dolomanov et al., 2009)'
_computing_publication_material 'Olex2 (Dolomanov et al., 2009)'
_computing_structure_refinement 'ShelXL (Sheldrick, 2015)'
_computing_structure_solution 'ShelXT (Sheldrick, 2015)'
_diffrn_ambient_temperature 173.15
_diffrn_detector_area_resol_mean 'ADSC Q210'
_diffrn_measured_fraction_theta_full 0.996
_diffrn_measured_fraction_theta_max 0.996
_diffrn_measurement_device_type '3-BM1 Australian Synchrotron'
_diffrn_measurement_method Rotation
_diffrn_radiation_monochromator Si<111>
_diffrn_radiation_type Synchrotron
_diffrn_radiation_wavelength 0.71070
_diffrn_reflns_av_R_equivalents 0.0975
_diffrn_reflns_av_unetI/netI 0.0446
_diffrn_reflns_limit_h_max 17
_diffrn_reflns_limit_h_min -17
_diffrn_reflns_limit_k_max 37
_diffrn_reflns_limit_k_min -37
_diffrn_reflns_limit_l_max 10
_diffrn_reflns_limit_l_min -10
_diffrn_reflns_number 27427
_diffrn_reflns_theta_full 30.04
_diffrn_reflns_theta_max 30.04
_diffrn_reflns_theta_min 3.03
_diffrn_source 'Synchrotron BM'
_exptl_absorpt_coefficient_mu 3.848
_exptl_absorpt_correction_type none
_exptl_crystal_colour colourless
_exptl_crystal_colour_primary colourless
_exptl_crystal_density_diffrn 1.691
_exptl_crystal_density_method 'not measured'
_exptl_crystal_description plate
_exptl_crystal_F_000 1304
_exptl_crystal_size_max 0.05
_exptl_crystal_size_mid 0.03
_exptl_crystal_size_min 0.01
_refine_diff_density_max 1.318
_refine_diff_density_min -2.190
_refine_diff_density_rms 0.160
_refine_ls_extinction_method none
_refine_ls_goodness_of_fit_ref 1.059
_refine_ls_hydrogen_treatment constr
_refine_ls_matrix_type full
_refine_ls_number_parameters 151
_refine_ls_number_reflns 3822
_refine_ls_number_restraints 0
_refine_ls_restrained_S_all 1.059
_refine_ls_R_factor_all 0.0588
_refine_ls_R_factor_gt 0.0528
_refine_ls_shift/su_max 0.000
_refine_ls_shift/su_mean 0.000
_refine_ls_structure_factor_coef Fsqd
_refine_ls_weighting_details 'calc w=1/[\s^2^(Fo^2^)+(0.0659P)^2^+8.9852P] where P=(Fo^2^+2Fc^2^)/3'
_refine_ls_weighting_scheme calc
_refine_ls_wR_factor_gt 0.1349
_refine_ls_wR_factor_ref 0.1399
_reflns_number_gt 3374
_reflns_number_total 3822
_reflns_threshold_expression >2sigma(I)
_cod_data_source_file c7dt00327g1.cif
_cod_data_source_block 79cv92
_cod_depositor_comments 'Adding full bibliography for 7042016--7042022.cif.'
_cod_original_cell_volume 2572.4(9)
_cod_database_code 7042016
_olex2_refinement_description
;
1. Fixed Uiso
 At 1.2 times of:
  All C(H) groups, All C(H,H) groups
 At 1.5 times of:
  All C(H,H,H) groups
2.a Secondary CH2 refined with riding coordinates:
 C2(H2A,H2B), C3(H3A,H3B), C13(H13A,H13B)
2.b Aromatic/amide H refined with riding coordinates:
 C6(H6), C8(H8)
2.c Idealised Me refined as rotating group:
 C10(H10A,H10B,H10C), C11(H11A,H11B,H11C), C12(H12A,H12B,H12C)
;
_olex2_submission_original_sample_id as79cv92
_olex2_submission_special_instructions 'No special instructions were received'

loop_
_space_group_symop_id
_space_group_symop_operation_xyz
1 'x, y, z'
2 '-x+1/2, -y, z+1/2'
3 'x+1/2, -y+1/2, -z+1/2'
4 '-x, y+1/2, -z'
5 '-x, -y, -z'
6 'x-1/2, y, -z-1/2'
7 '-x-1/2, y-1/2, z-1/2'
8 'x, -y-1/2, z'

loop_
_atom_site_label
_atom_site_type_symbol
_atom_site_fract_x
_atom_site_fract_y
_atom_site_fract_z
_atom_site_U_iso_or_equiv
_atom_site_adp_type
_atom_site_occupancy
_atom_site_calc_flag
_atom_site_site_symmetry_order
_atom_site_refinement_flags_posn
_atom_site_refinement_flags_adp
_atom_site_refinement_flags_occupancy
Pd1 Pd 0.21292(3) 0.2500 0.14520(5) 0.02415(12) Uani 1 d 2 S T P
Br1 Br 0.29874(3) 0.31432(2) -0.04078(5) 0.03935(15) Uani 1 d 1 . . .
N1 N 0.1040(3) 0.34545(13) 0.2803(4) 0.0288(6) Uani 1 d 1 . . .
N2 N 0.1545(3) 0.29404(13) 0.4827(4) 0.0275(6) Uani 1 d 1 . . .
C1 C 0.1520(3) 0.30206(14) 0.3077(5) 0.0249(7) Uani 1 d 1 . . .
C2 C 0.0669(4) 0.36859(16) 0.4483(5) 0.0335(8) Uani 1 d 1 . . .
H2A H -0.0102 0.3741 0.4459 0.040 Uiso 1 calc 1 R . .
H2B H 0.1027 0.4007 0.4699 0.040 Uiso 1 calc 1 R . .
C3 C 0.0968(4) 0.33034(18) 0.5885(5) 0.0363(9) Uani 1 d 1 . . .
H3A H 0.1419 0.3451 0.6818 0.044 Uiso 1 calc 1 R . .
H3B H 0.0336 0.3154 0.6441 0.044 Uiso 1 calc 1 R . .
C4 C 0.0867(3) 0.37458(15) 0.1231(5) 0.0306(8) Uani 1 d 1 . . .
C5 C -0.0019(3) 0.36532(16) 0.0200(5) 0.0304(7) Uani 1 d 1 . . .
C6 C -0.0255(5) 0.39928(19) -0.1145(6) 0.0446(11) Uani 1 d 1 . . .
H6 H -0.0859 0.3940 -0.1865 0.053 Uiso 1 calc 1 R . .
C7 C 0.0380(7) 0.44089(19) -0.1452(7) 0.0619(18) Uani 1 d 1 . . .
C8 C 0.1260(7) 0.4478(2) -0.0416(7) 0.0656(19) Uani 1 d 1 . . .
H8 H 0.1702 0.4755 -0.0650 0.079 Uiso 1 calc 1 R . .
C9 C 0.1527(5) 0.41583(19) 0.0958(7) 0.0510(13) Uani 1 d 1 . . .
C10 C -0.0688(4) 0.3211(2) 0.0484(6) 0.0414(10) Uani 1 d 1 . . .
H10A H -0.0276 0.2909 0.0255 0.062 Uiso 1 calc 1 GR . .
H10B H -0.1291 0.3222 -0.0326 0.062 Uiso 1 calc 1 GR . .
H10C H -0.0941 0.3207 0.1712 0.062 Uiso 1 calc 1 GR . .
C11 C 0.0094(10) 0.4778(3) -0.2909(8) 0.097(3) Uani 1 d 1 . . .
H11A H 0.0085 0.5116 -0.2418 0.145 Uiso 1 calc 1 GR . .
H11B H -0.0604 0.4697 -0.3382 0.145 Uiso 1 calc 1 GR . .
H11C H 0.0617 0.4759 -0.3863 0.145 Uiso 1 calc 1 GR . .
C12 C 0.2481(6) 0.4256(3) 0.2075(8) 0.0679(19) Uani 1 d 1 . . .
H12A H 0.2292 0.4478 0.3056 0.102 Uiso 1 calc 1 GR . .
H12B H 0.3028 0.4413 0.1347 0.102 Uiso 1 calc 1 GR . .
H12C H 0.2747 0.3941 0.2551 0.102 Uiso 1 calc 1 GR . .
C13 C 0.1995(5) 0.2500 0.5587(8) 0.0335(12) Uani 1 d 2 S T P
H13A H 0.1872 0.2500 0.6883 0.040 Uiso 1 calc 2 RS T P
H13B H 0.2766 0.2500 0.5384 0.040 Uiso 1 calc 2 RS T P

loop_
_atom_site_aniso_label
_atom_site_aniso_U_11
_atom_site_aniso_U_22
_atom_site_aniso_U_33
_atom_site_aniso_U_23
_atom_site_aniso_U_13
_atom_site_aniso_U_12
Pd1 0.02034(18) 0.0388(2) 0.01327(18) 0.000 -0.00014(12) 0.000
Br1 0.0339(2) 0.0644(3) 0.0198(2) 0.00192(17) 0.00131(14) -0.01769(18)
N1 0.0341(16) 0.0342(15) 0.0181(14) -0.0004(12) -0.0004(12) -0.0016(13)
N2 0.0319(15) 0.0343(16) 0.0164(13) -0.0006(11) -0.0009(11) 0.0002(13)
C1 0.0216(14) 0.0365(18) 0.0165(14) -0.0012(13) 0.0005(12) -0.0040(13)
C2 0.043(2) 0.037(2) 0.0202(17) -0.0057(14) 0.0045(15) -0.0002(17)
C3 0.038(2) 0.051(2) 0.0200(17) -0.0035(16) 0.0001(15) 0.0100(18)
C4 0.041(2) 0.0293(17) 0.0210(16) 0.0016(13) 0.0039(15) -0.0062(15)
C5 0.0355(18) 0.0354(19) 0.0204(16) -0.0007(14) 0.0036(14) 0.0040(15)
C6 0.065(3) 0.048(2) 0.0213(18) 0.0011(17) 0.0037(19) 0.019(2)
C7 0.125(6) 0.036(2) 0.025(2) 0.0077(18) 0.012(3) 0.010(3)
C8 0.122(6) 0.040(3) 0.035(3) 0.003(2) 0.012(3) -0.030(3)
C9 0.076(4) 0.045(2) 0.033(2) -0.0038(19) 0.012(2) -0.031(3)
C10 0.038(2) 0.060(3) 0.026(2) 0.0043(18) -0.0047(16) -0.019(2)
C11 0.211(10) 0.047(3) 0.033(3) 0.017(2) 0.008(4) 0.020(5)
C12 0.074(4) 0.078(4) 0.051(3) -0.012(3) 0.008(3) -0.051(4)
C13 0.033(3) 0.043(3) 0.025(3) 0.000 -0.009(2) 0.000

loop_
_atom_type_symbol
_atom_type_description
_atom_type_scat_dispersion_real
_atom_type_scat_dispersion_imag
_atom_type_scat_source
C C 0.0033 0.0016 'International Tables Vol C Tables 4.2.6.8 and 6.1.1.4'
H H 0.0000 0.0000 'International Tables Vol C Tables 4.2.6.8 and 6.1.1.4'
Br Br -0.2901 2.4595 'International Tables Vol C Tables 4.2.6.8 and 6.1.1.4'
N N 0.0061 0.0033 'International Tables Vol C Tables 4.2.6.8 and 6.1.1.4'
Pd Pd -0.9988 1.0072 'International Tables Vol C Tables 4.2.6.8 and 6.1.1.4'

loop_
_geom_angle_atom_site_label_1
_geom_angle_atom_site_label_2
_geom_angle_atom_site_label_3
_geom_angle
_geom_angle_site_symmetry_1
_geom_angle_site_symmetry_3
Br1 Pd1 Br1 88.48(3) . 8_565
C1 Pd1 Br1 91.61(10) . .
C1 Pd1 Br1 175.99(10) 8_565 .
C1 Pd1 Br1 91.61(10) 8_565 8_565
C1 Pd1 Br1 175.99(10) . 8_565
C1 Pd1 C1 88.0(2) . 8_565
C1 N1 C2 112.3(3) . .
C1 N1 C4 132.4(3) . .
C4 N1 C2 115.2(3) . .
C1 N2 C3 114.8(3) . .
C1 N2 C13 122.5(4) . .
C13 N2 C3 122.3(4) . .
N1 C1 Pd1 133.6(3) . .
N1 C1 N2 107.8(3) . .
N2 C1 Pd1 118.6(3) . .
N1 C2 C3 103.3(3) . .
N2 C3 C2 101.4(3) . .
C5 C4 N1 119.1(3) . .
C5 C4 C9 122.8(4) . .
C9 C4 N1 117.4(4) . .
C4 C5 C6 117.6(4) . .
C4 C5 C10 121.9(4) . .
C6 C5 C10 120.5(4) . .
C5 C6 C7 121.2(5) . .
C6 C7 C11 120.2(7) . .
C8 C7 C6 118.9(5) . .
C8 C7 C11 121.0(7) . .
C7 C8 C9 122.6(5) . .
C4 C9 C12 122.5(5) . .
C8 C9 C4 116.9(5) . .
C8 C9 C12 120.6(5) . .
N2 C13 N2 111.3(4) . 8_565

loop_
_geom_bond_atom_site_label_1
_geom_bond_atom_site_label_2
_geom_bond_distance
_geom_bond_site_symmetry_2
Pd1 Br1 2.4785(6) .
Pd1 Br1 2.4785(6) 8_565
Pd1 C1 2.014(4) .
Pd1 C1 2.015(4) 8_565
N1 C1 1.332(5) .
N1 C2 1.487(5) .
N1 C4 1.438(5) .
N2 C1 1.337(4) .
N2 C3 1.458(5) .
N2 C13 1.434(4) .
C2 C3 1.523(6) .
C4 C5 1.389(6) .
C4 C9 1.405(6) .
C5 C6 1.398(6) .
C5 C10 1.477(6) .
C6 C7 1.398(9) .
C7 C8 1.374(10) .
C7 C11 1.525(8) .
C8 C9 1.388(8) .
C9 C12 1.498(9) .
C13 N2 1.434(4) 8_565
